data_7106612
loop_
_publ_author_name
'Zhong Li'
'Yee-Fun Lim'
'Jongbok Kim'
'Sean Parkin'
'Yueh-Lin Loo'
'George Malliaras'
'John E.Anthony'

_publ_section_title
;
 Isomerically pure electron-deficient anthradithiophenes and their
 acceptor performance in polymer solar cells
;
_journal_name_full Chem.Commun.
_journal_page_first 7617
_journal_paper_doi 10.1039/c1cc12410b
_journal_volume 47
_journal_year 2011
_chemical_formula_moiety 'C44 H52 N2 O2 S2 Si2, C7 H8'
_chemical_formula_sum 'C51 H60 N2 O2 S2 Si2'
_chemical_formula_weight 853.31
_chemical_name_systematic
;
?
;
_space_group_IT_number 2
_symmetry_cell_setting triclinic
_symmetry_space_group_name_Hall '-P 1'
_symmetry_space_group_name_H-M 'P -1'
_atom_sites_solution_hydrogens geom
_atom_sites_solution_primary direct
_atom_sites_solution_secondary difmap
_audit_creation_method SHELXL-97
_cell_angle_alpha 63.054(1)
_cell_angle_beta 77.064(1)
_cell_angle_gamma 89.140(1)
_cell_formula_units_Z 2
_cell_length_a 11.1843(3)
_cell_length_b 14.8367(4)
_cell_length_c 15.7732(4)
_cell_measurement_reflns_used 9786
_cell_measurement_temperature 90.0(2)
_cell_measurement_theta_max 68.21
_cell_measurement_theta_min 3.43
_cell_volume 2262.72(11)
_computing_cell_refinement APEX2
_computing_data_collection 'APEX2 (Bruker-AXS, 2006)'
_computing_data_reduction APEX2
_computing_molecular_graphics 'XP in SHELXTL (Sheldrick, 2008)'
_computing_publication_material
;
SHELX-97 (Sheldrick, 2008) and local procedures
;
_computing_structure_refinement 'SHELXL-97 (Sheldrick, 2008)'
_computing_structure_solution 'SHELXS-97 (Sheldrick, 2008)'
_diffrn_ambient_temperature 90.0(2)
_diffrn_detector_area_resol_mean 5.6
_diffrn_measured_fraction_theta_full 0.985
_diffrn_measured_fraction_theta_max 0.985
_diffrn_measurement_device_type 'Bruker X8 Proteum diffractometer'
_diffrn_measurement_method '\f and \w scans'
_diffrn_radiation_monochromator 'graded multilayer optics'
_diffrn_radiation_source 'fine-focus rotating anode'
_diffrn_radiation_type CuK\a
_diffrn_radiation_wavelength 1.54178
_diffrn_reflns_av_R_equivalents 0.0451
_diffrn_reflns_av_sigmaI/netI 0.0375
_diffrn_reflns_limit_h_max 13
_diffrn_reflns_limit_h_min -12
_diffrn_reflns_limit_k_max 17
_diffrn_reflns_limit_k_min -17
_diffrn_reflns_limit_l_max 18
_diffrn_reflns_limit_l_min -18
_diffrn_reflns_number 32152
_diffrn_reflns_theta_full 68.21
_diffrn_reflns_theta_max 68.21
_diffrn_reflns_theta_min 3.24
_diffrn_standards_number 0
_exptl_absorpt_coefficient_mu 1.897
_exptl_absorpt_correction_T_max 0.911
_exptl_absorpt_correction_T_min 0.645
_exptl_absorpt_correction_type multi-scan
_exptl_absorpt_process_details 'Sadabs in APEX2 (BrukerAXS, 2006)'
_exptl_crystal_colour red
_exptl_crystal_density_diffrn 1.252
_exptl_crystal_density_method 'not measured'
_exptl_crystal_description 'subhedral rod'
_exptl_crystal_F_000 912
_exptl_crystal_size_max 0.22
_exptl_crystal_size_mid 0.10
_exptl_crystal_size_min 0.05
_refine_diff_density_max 0.425
_refine_diff_density_min -0.297
_refine_diff_density_rms 0.061
_refine_ls_extinction_method none
_refine_ls_goodness_of_fit_ref 1.014
_refine_ls_hydrogen_treatment constr
_refine_ls_matrix_type full
_refine_ls_number_parameters 539
_refine_ls_number_reflns 8163
_refine_ls_number_restraints 0
_refine_ls_restrained_S_all 1.014
_refine_ls_R_factor_all 0.0365
_refine_ls_R_factor_gt 0.0351
_refine_ls_shift/su_max 0.001
_refine_ls_shift/su_mean 0.000
_refine_ls_structure_factor_coef Fsqd
_refine_ls_weighting_details 'calc w=1/[\s^2^(Fo^2^)+(0.0540P)^2^+1.0456P] where P=(Fo^2^+2Fc^2^)/3'
_refine_ls_weighting_scheme calc
_refine_ls_wR_factor_gt 0.0946
_refine_ls_wR_factor_ref 0.0964
_reflns_number_gt 7758
_reflns_number_total 8163
_reflns_threshold_expression >2\s(I)
_cod_data_source_file c1cc12410b.txt
_cod_data_source_block x10148
_cod_original_cell_volume 2262.72(10)
_cod_database_code 7106612

loop_
_symmetry_equiv_pos_as_xyz
'x, y, z'
'-x, -y, -z'

loop_
_atom_site_label
_atom_site_type_symbol
_atom_site_fract_x
_atom_site_fract_y
_atom_site_fract_z
_atom_site_U_iso_or_equiv
_atom_site_adp_type
_atom_site_occupancy
_atom_site_symmetry_multiplicity
_atom_site_calc_flag
_atom_site_refinement_flags
_atom_site_disorder_assembly
_atom_site_disorder_group
Si1 Si 0.22576(3) 0.01747(3) 0.67228(3) 0.01786(10) Uani 1 1 d . . .
Si2 Si 0.37113(3) 0.88774(3) 0.21176(3) 0.01601(10) Uani 1 1 d . . .
N1 N -0.27206(10) 0.60833(9) 0.70358(8) 0.0174(2) Uani 1 1 d . . .
N2 N 1.06098(10) 0.52179(9) 0.09518(8) 0.0183(2) Uani 1 1 d . . .
O1 O -0.29606(9) 0.43742(7) 0.78832(7) 0.0201(2) Uani 1 1 d . . .
O2 O 1.03468(9) 0.35374(7) 0.19827(7) 0.0209(2) Uani 1 1 d . . .
C1 C 0.36145(12) 0.34560(10) 0.51924(9) 0.0144(3) Uani 1 1 d . . .
C2 C 0.26740(12) 0.40474(10) 0.53661(9) 0.0143(3) Uani 1 1 d . . .
C3 C 0.15690(12) 0.35923(10) 0.61094(9) 0.0156(3) Uani 1 1 d . . .
H3 H 0.1445 0.2877 0.6508 0.019 Uiso 1 1 calc R . .
C4 C 0.06843(12) 0.41937(10) 0.62468(9) 0.0154(3) Uani 1 1 d . . .
S5 S -0.07214(3) 0.38032(2) 0.71227(2) 0.01610(9) Uani 1 1 d . . .
C6 C -0.10961(12) 0.50664(10) 0.66965(9) 0.0155(3) Uani 1 1 d . . .
C7 C -0.02160(12) 0.57424(11) 0.59226(10) 0.0166(3) Uani 1 1 d . . .
H7 H -0.0284 0.6452 0.5597 0.020 Uiso 1 1 calc R . .
C8 C 0.08292(12) 0.52713(10) 0.56483(9) 0.0149(3) Uani 1 1 d . . .
C9 C 0.18890(12) 0.57258(10) 0.49208(9) 0.0146(3) Uani 1 1 d . . .
H9 H 0.1985 0.6441 0.4519 0.017 Uiso 1 1 calc R . .
C10 C 0.28358(12) 0.51351(10) 0.47679(9) 0.0138(3) Uani 1 1 d . . .
C11 C 0.39348(12) 0.55978(10) 0.40255(9) 0.0139(3) Uani 1 1 d . . .
C12 C 0.48980(12) 0.50109(10) 0.38913(9) 0.0137(3) Uani 1 1 d . . .
C13 C 0.60020(12) 0.54776(10) 0.31628(9) 0.0150(3) Uani 1 1 d . . .
H13 H 0.6122 0.6196 0.2787 0.018 Uiso 1 1 calc R . .
C14 C 0.69039(12) 0.48965(10) 0.29954(9) 0.0153(3) Uani 1 1 d . . .
C15 C 0.80589(12) 0.52334(11) 0.22653(10) 0.0173(3) Uani 1 1 d . . .
H15 H 0.8322 0.5926 0.1812 0.021 Uiso 1 1 calc R . .
C16 C 0.87328(12) 0.44532(10) 0.22947(9) 0.0158(3) Uani 1 1 d . . .
S17 S 0.80085(3) 0.32577(2) 0.32225(2) 0.01701(9) Uani 1 1 d . . .
C18 C 0.67408(12) 0.38175(10) 0.35829(10) 0.0159(3) Uani 1 1 d . . .
C19 C 0.57007(12) 0.33391(10) 0.43199(10) 0.0155(3) Uani 1 1 d . . .
H19 H 0.5623 0.2624 0.4719 0.019 Uiso 1 1 calc R . .
C20 C 0.47399(12) 0.39232(10) 0.44815(9) 0.0142(3) Uani 1 1 d . . .
C21 C 0.33675(11) 0.23736(10) 0.57042(9) 0.0151(3) Uani 1 1 d . . .
C22 C 0.30390(12) 0.14720(10) 0.61160(10) 0.0174(3) Uani 1 1 d . . .
C23 C 0.33541(14) -0.07280(11) 0.65496(12) 0.0258(3) Uani 1 1 d . . .
H23A H 0.4157 -0.0572 0.6644 0.031 Uiso 1 1 calc R . .
H23B H 0.3030 -0.1429 0.7057 0.031 Uiso 1 1 calc R . .
C24 C 0.35566(15) -0.06783(12) 0.55381(13) 0.0302(3) Uani 1 1 d . . .
H24A H 0.2794 -0.0937 0.5479 0.045 Uiso 1 1 calc R . .
H24B H 0.4218 -0.1094 0.5455 0.045 Uiso 1 1 calc R . .
H24C H 0.3787 0.0028 0.5031 0.045 Uiso 1 1 calc R . .
C25 C 0.09626(13) 0.02480(11) 0.61240(11) 0.0232(3) Uani 1 1 d . . .
H25A H 0.0429 0.0759 0.6197 0.028 Uiso 1 1 calc R . .
H25B H 0.1314 0.0491 0.5414 0.028 Uiso 1 1 calc R . .
C26 C 0.01623(14) -0.07564(12) 0.65339(13) 0.0294(3) Uani 1 1 d . . .
H26A H 0.0686 -0.1281 0.6501 0.044 Uiso 1 1 calc R . .
H26B H -0.0443 -0.0666 0.6145 0.044 Uiso 1 1 calc R . .
H26C H -0.0268 -0.0965 0.7218 0.044 Uiso 1 1 calc R . .
C27 C 0.16387(14) -0.02056(12) 0.80534(11) 0.0266(3) Uani 1 1 d . . .
H27A H 0.1145 -0.0873 0.8365 0.032 Uiso 1 1 calc R . .
H27B H 0.2342 -0.0297 0.8360 0.032 Uiso 1 1 calc R . .
C28 C 0.08423(17) 0.05373(15) 0.82797(13) 0.0382(4) Uani 1 1 d . . .
H28A H 0.1343 0.1181 0.8037 0.057 Uiso 1 1 calc R . .
H28B H 0.0512 0.0250 0.8990 0.057 Uiso 1 1 calc R . .
H28C H 0.0160 0.0659 0.7958 0.057 Uiso 1 1 calc R . .
C29 C 0.40307(11) 0.66633(10) 0.33888(9) 0.0145(3) Uani 1 1 d . . .
C30 C 0.40153(12) 0.75550(10) 0.28516(10) 0.0168(3) Uani 1 1 d . . .
C31 C 0.36089(13) 0.90939(11) 0.08726(10) 0.0209(3) Uani 1 1 d . . .
H31A H 0.3446 0.9808 0.0500 0.025 Uiso 1 1 calc R . .
H31B H 0.4422 0.9007 0.0527 0.025 Uiso 1 1 calc R . .
C32 C 0.26287(15) 0.84065(12) 0.08446(11) 0.0287(3) Uani 1 1 d . . .
H32A H 0.2797 0.7696 0.1184 0.043 Uiso 1 1 calc R . .
H32B H 0.2648 0.8589 0.0161 0.043 Uiso 1 1 calc R . .
H32C H 0.1813 0.8494 0.1171 0.043 Uiso 1 1 calc R . .
C33 C 0.49979(14) 0.97551(11) 0.19986(11) 0.0224(3) Uani 1 1 d . . .
H33A H 0.5182 0.9516 0.2648 0.027 Uiso 1 1 calc R . .
H33B H 0.5745 0.9716 0.1546 0.027 Uiso 1 1 calc R . .
C34 C 0.47244(15) 1.08664(11) 0.16225(12) 0.0272(3) Uani 1 1 d . . .
H34A H 0.4514 1.1105 0.0989 0.041 Uiso 1 1 calc R . .
H34B H 0.5454 1.1282 0.1542 0.041 Uiso 1 1 calc R . .
H34C H 0.4031 1.0923 0.2095 0.041 Uiso 1 1 calc R . .
C35 C 0.22192(13) 0.90323(12) 0.28404(11) 0.0240(3) Uani 1 1 d . . .
H35A H 0.1962 0.9711 0.2457 0.029 Uiso 1 1 calc R . .
H35B H 0.1576 0.8516 0.2946 0.029 Uiso 1 1 calc R . .
C36 C 0.23141(15) 0.89221(13) 0.38371(12) 0.0291(3) Uani 1 1 d . . .
H36A H 0.2595 0.8260 0.4211 0.044 Uiso 1 1 calc R . .
H36B H 0.1503 0.8972 0.4201 0.044 Uiso 1 1 calc R . .
H36C H 0.2905 0.9464 0.3736 0.044 Uiso 1 1 calc R . .
C37 C -0.23211(12) 0.51594(10) 0.72450(9) 0.0160(3) Uani 1 1 d . . .
C38 C -0.39615(12) 0.61358(11) 0.75639(10) 0.0198(3) Uani 1 1 d . . .
H38A H -0.4018 0.5859 0.8274 0.024 Uiso 1 1 calc R . .
H38B H -0.4596 0.5755 0.7470 0.024 Uiso 1 1 calc R . .
C39 C -0.41146(13) 0.72669(11) 0.71021(11) 0.0230(3) Uani 1 1 d . . .
H39A H -0.4656 0.7447 0.7580 0.028 Uiso 1 1 calc R . .
H39B H -0.4464 0.7475 0.6524 0.028 Uiso 1 1 calc R . .
C40 C -0.28010(13) 0.77612(11) 0.68035(11) 0.0223(3) Uani 1 1 d . . .
H40A H -0.2556 0.7756 0.7371 0.027 Uiso 1 1 calc R . .
H40B H -0.2717 0.8471 0.6280 0.027 Uiso 1 1 calc R . .
C41 C -0.20267(13) 0.70972(10) 0.64320(10) 0.0188(3) Uani 1 1 d . . .
H41A H -0.1967 0.7334 0.5726 0.023 Uiso 1 1 calc R . .
H41B H -0.1186 0.7093 0.6537 0.023 Uiso 1 1 calc R . .
C42 C 0.99559(12) 0.43802(10) 0.17267(10) 0.0167(3) Uani 1 1 d . . .
C43 C 1.02795(13) 0.62692(11) 0.05237(10) 0.0208(3) Uani 1 1 d . . .
H43A H 1.0279 0.6571 0.0970 0.025 Uiso 1 1 calc R . .
H43B H 0.9457 0.6298 0.0383 0.025 Uiso 1 1 calc R . .
C44 C 1.12869(14) 0.68183(12) -0.04208(11) 0.0272(3) Uani 1 1 d . . .
H44A H 1.1050 0.6791 -0.0978 0.033 Uiso 1 1 calc R . .
H44B H 1.1461 0.7538 -0.0581 0.033 Uiso 1 1 calc R . .
C45 C 1.23944(14) 0.62295(12) -0.01843(12) 0.0285(3) Uani 1 1 d . . .
H45A H 1.2814 0.6449 0.0191 0.034 Uiso 1 1 calc R . .
H45B H 1.2994 0.6321 -0.0790 0.034 Uiso 1 1 calc R . .
C46 C 1.18316(13) 0.51279(12) 0.04328(11) 0.0226(3) Uani 1 1 d . . .
H46A H 1.1765 0.4807 0.0013 0.027 Uiso 1 1 calc R . .
H46B H 1.2328 0.4725 0.0899 0.027 Uiso 1 1 calc R . .
C1T C 0.64401(13) 0.69830(12) 0.01479(10) 0.0229(3) Uani 1 1 d . . .
C2T C 0.60993(14) 0.73254(12) 0.08440(11) 0.0254(3) Uani 1 1 d . . .
H2T H 0.5322 0.7079 0.1304 0.030 Uiso 1 1 calc R . .
C3T C 0.68701(17) 0.80180(13) 0.08803(12) 0.0328(4) Uani 1 1 d . . .
H3T H 0.6629 0.8232 0.1372 0.039 Uiso 1 1 calc R . .
C4T C 0.79961(17) 0.84015(13) 0.01994(14) 0.0368(4) Uani 1 1 d . . .
H4T H 0.8525 0.8883 0.0219 0.044 Uiso 1 1 calc R . .
C5T C 0.83414(15) 0.80765(13) -0.05074(12) 0.0321(4) Uani 1 1 d . . .
H5T H 0.9108 0.8341 -0.0979 0.038 Uiso 1 1 calc R . .
C6T C 0.75757(14) 0.73677(12) -0.05319(11) 0.0254(3) Uani 1 1 d . . .
H6T H 0.7825 0.7142 -0.1015 0.030 Uiso 1 1 calc R . .
C7T C 0.55912(15) 0.62237(15) 0.01244(13) 0.0365(4) Uani 1 1 d . . .
H7T1 H 0.4817 0.6083 0.0621 0.055 Uiso 1 1 calc R . .
H7T2 H 0.5982 0.5593 0.0263 0.055 Uiso 1 1 calc R . .
H7T3 H 0.5421 0.6500 -0.0526 0.055 Uiso 1 1 calc R . .

loop_
_atom_site_aniso_label
_atom_site_aniso_U_11
_atom_site_aniso_U_22
_atom_site_aniso_U_33
_atom_site_aniso_U_23
_atom_site_aniso_U_13
_atom_site_aniso_U_12
Si1 0.01683(19) 0.01403(19) 0.0186(2) -0.00361(15) -0.00494(14) -0.00247(14)
Si2 0.01622(18) 0.01444(19) 0.01403(18) -0.00380(15) -0.00346(14) 0.00066(14)
N1 0.0133(5) 0.0206(6) 0.0162(6) -0.0080(5) -0.0009(4) -0.0001(4)
N2 0.0135(5) 0.0222(6) 0.0154(6) -0.0067(5) -0.0007(4) 0.0008(4)
O1 0.0164(5) 0.0217(5) 0.0174(5) -0.0073(4) 0.0014(4) -0.0024(4)
O2 0.0179(5) 0.0216(5) 0.0202(5) -0.0083(4) -0.0024(4) 0.0042(4)
C1 0.0144(6) 0.0160(7) 0.0115(6) -0.0048(5) -0.0040(5) -0.0015(5)
C2 0.0136(6) 0.0169(6) 0.0119(6) -0.0058(5) -0.0043(5) -0.0014(5)
C3 0.0152(6) 0.0156(6) 0.0132(6) -0.0042(5) -0.0033(5) -0.0021(5)
C4 0.0134(6) 0.0193(7) 0.0115(6) -0.0054(5) -0.0025(5) -0.0026(5)
S5 0.01256(16) 0.01742(17) 0.01389(17) -0.00494(13) 0.00022(12) -0.00157(12)
C6 0.0145(6) 0.0183(7) 0.0136(6) -0.0070(5) -0.0038(5) -0.0004(5)
C7 0.0128(6) 0.0227(7) 0.0144(6) -0.0089(6) -0.0029(5) -0.0001(5)
C8 0.0135(6) 0.0189(7) 0.0131(6) -0.0077(5) -0.0040(5) 0.0000(5)
C9 0.0144(6) 0.0156(6) 0.0123(6) -0.0053(5) -0.0029(5) -0.0007(5)
C10 0.0128(6) 0.0170(6) 0.0114(6) -0.0061(5) -0.0032(5) -0.0011(5)
C11 0.0138(6) 0.0159(6) 0.0113(6) -0.0055(5) -0.0032(5) -0.0015(5)
C12 0.0128(6) 0.0165(6) 0.0117(6) -0.0061(5) -0.0036(5) -0.0005(5)
C13 0.0145(6) 0.0152(6) 0.0131(6) -0.0049(5) -0.0027(5) -0.0014(5)
C14 0.0128(6) 0.0188(7) 0.0136(6) -0.0071(5) -0.0030(5) -0.0008(5)
C15 0.0122(6) 0.0217(7) 0.0178(7) -0.0094(6) -0.0024(5) -0.0004(5)
C16 0.0138(6) 0.0179(7) 0.0139(6) -0.0062(5) -0.0025(5) -0.0012(5)
S17 0.01363(16) 0.01667(17) 0.01770(17) -0.00679(14) -0.00054(12) 0.00021(12)
C18 0.0146(6) 0.0194(7) 0.0157(6) -0.0092(5) -0.0050(5) 0.0012(5)
C19 0.0149(6) 0.0152(6) 0.0154(6) -0.0059(5) -0.0044(5) -0.0006(5)
C20 0.0134(6) 0.0176(6) 0.0116(6) -0.0062(5) -0.0041(5) -0.0009(5)
C21 0.0109(6) 0.0193(7) 0.0141(6) -0.0074(5) -0.0019(5) 0.0003(5)
C22 0.0145(6) 0.0191(7) 0.0164(6) -0.0067(6) -0.0027(5) 0.0002(5)
C23 0.0265(8) 0.0180(7) 0.0340(8) -0.0106(6) -0.0127(6) 0.0014(6)
C24 0.0267(8) 0.0280(8) 0.0382(9) -0.0177(7) -0.0072(7) 0.0017(6)
C25 0.0203(7) 0.0214(7) 0.0253(8) -0.0074(6) -0.0079(6) -0.0008(6)
C26 0.0218(7) 0.0287(8) 0.0372(9) -0.0136(7) -0.0093(6) -0.0041(6)
C27 0.0238(7) 0.0252(8) 0.0201(7) -0.0015(6) -0.0046(6) -0.0088(6)
C28 0.0403(10) 0.0469(11) 0.0244(8) -0.0166(8) -0.0016(7) -0.0008(8)
C29 0.0100(6) 0.0191(7) 0.0130(6) -0.0073(6) -0.0001(5) -0.0007(5)
C30 0.0132(6) 0.0198(7) 0.0146(6) -0.0068(6) -0.0005(5) -0.0012(5)
C31 0.0220(7) 0.0193(7) 0.0152(7) -0.0032(6) -0.0034(5) -0.0015(5)
C32 0.0302(8) 0.0329(8) 0.0191(7) -0.0089(7) -0.0050(6) -0.0072(7)
C33 0.0242(7) 0.0177(7) 0.0232(7) -0.0062(6) -0.0090(6) 0.0005(5)
C34 0.0371(9) 0.0183(7) 0.0250(8) -0.0080(6) -0.0094(7) 0.0001(6)
C35 0.0215(7) 0.0285(8) 0.0215(7) -0.0109(6) -0.0062(6) 0.0075(6)
C36 0.0275(8) 0.0375(9) 0.0240(8) -0.0159(7) -0.0061(6) 0.0094(7)
C37 0.0142(6) 0.0213(7) 0.0126(6) -0.0081(5) -0.0030(5) -0.0010(5)
C38 0.0135(6) 0.0271(8) 0.0203(7) -0.0133(6) -0.0015(5) 0.0022(5)
C39 0.0189(7) 0.0282(8) 0.0260(8) -0.0157(6) -0.0062(6) 0.0054(6)
C40 0.0223(7) 0.0229(7) 0.0243(7) -0.0129(6) -0.0061(6) 0.0027(6)
C41 0.0181(7) 0.0189(7) 0.0178(7) -0.0074(6) -0.0038(5) 0.0003(5)
C42 0.0148(6) 0.0218(7) 0.0142(6) -0.0084(6) -0.0045(5) 0.0003(5)
C43 0.0204(7) 0.0207(7) 0.0172(7) -0.0062(6) -0.0024(6) 0.0002(5)
C44 0.0258(8) 0.0278(8) 0.0200(7) -0.0062(6) -0.0009(6) -0.0032(6)
C45 0.0191(7) 0.0326(9) 0.0243(8) -0.0079(7) 0.0014(6) -0.0039(6)
C46 0.0141(7) 0.0311(8) 0.0188(7) -0.0101(6) 0.0001(5) 0.0018(6)
C1T 0.0198(7) 0.0278(8) 0.0167(7) -0.0065(6) -0.0046(5) 0.0069(6)
C2T 0.0259(8) 0.0277(8) 0.0159(7) -0.0053(6) -0.0035(6) 0.0088(6)
C3T 0.0420(10) 0.0294(8) 0.0269(8) -0.0133(7) -0.0081(7) 0.0096(7)
C4T 0.0403(10) 0.0264(8) 0.0397(10) -0.0105(8) -0.0127(8) 0.0000(7)
C5T 0.0235(8) 0.0301(8) 0.0257(8) -0.0006(7) -0.0013(6) 0.0007(6)
C6T 0.0225(7) 0.0319(8) 0.0159(7) -0.0071(6) -0.0029(6) 0.0073(6)
C7T 0.0235(8) 0.0527(11) 0.0352(9) -0.0256(9) 0.0012(7) -0.0024(7)

loop_
_atom_type_symbol
_atom_type_description
_atom_type_scat_dispersion_real
_atom_type_scat_dispersion_imag
_atom_type_scat_source
C C 0.0181 0.0091 'International Tables Vol C Tables 4.2.6.8 and 6.1.1.4'
H H 0.0000 0.0000 'International Tables Vol C Tables 4.2.6.8 and 6.1.1.4'
N N 0.0311 0.0180 'International Tables Vol C Tables 4.2.6.8 and 6.1.1.4'
O O 0.0492 0.0322 'International Tables Vol C Tables 4.2.6.8 and 6.1.1.4'
Si Si 0.2541 0.3302 'International Tables Vol C Tables 4.2.6.8 and 6.1.1.4'
S S 0.3331 0.5567 'International Tables Vol C Tables 4.2.6.8 and 6.1.1.4'

loop_
_geom_angle_atom_site_label_1
_geom_angle_atom_site_label_2
_geom_angle_atom_site_label_3
_geom_angle
_geom_angle_site_symmetry_1
_geom_angle_site_symmetry_3
_geom_angle_publ_flag
C22 Si1 C27 108.52(7) . . ?
C22 Si1 C23 110.38(7) . . ?
C27 Si1 C23 110.92(7) . . ?
C22 Si1 C25 105.77(6) . . ?
C27 Si1 C25 110.36(7) . . ?
C23 Si1 C25 110.75(7) . . ?
C30 Si2 C31 110.39(6) . . ?
C30 Si2 C35 104.86(6) . . ?
C31 Si2 C35 112.06(7) . . ?
C30 Si2 C33 108.72(6) . . ?
C31 Si2 C33 109.79(7) . . ?
C35 Si2 C33 110.89(7) . . ?
C37 N1 C38 118.49(11) . . ?
C37 N1 C41 129.08(11) . . ?
C38 N1 C41 111.87(11) . . ?
C42 N2 C46 119.12(12) . . ?
C42 N2 C43 128.99(12) . . ?
C46 N2 C43 111.89(11) . . ?
C20 C1 C2 120.98(12) . . ?
C20 C1 C21 120.61(12) . . ?
C2 C1 C21 118.27(11) . . ?
C1 C2 C3 121.53(12) . . ?
C1 C2 C10 119.34(12) . . ?
C3 C2 C10 119.13(12) . . ?
C4 C3 C2 119.45(12) . . ?
C4 C3 H3 120.3 . . ?
C2 C3 H3 120.3 . . ?
C3 C4 C8 121.82(12) . . ?
C3 C4 S5 127.21(10) . . ?
C8 C4 S5 110.97(10) . . ?
C4 S5 C6 91.13(6) . . ?
C7 C6 C37 133.90(13) . . ?
C7 C6 S5 112.95(10) . . ?
C37 C6 S5 113.13(10) . . ?
C6 C7 C8 112.91(12) . . ?
C6 C7 H7 123.5 . . ?
C8 C7 H7 123.5 . . ?
C9 C8 C4 119.62(12) . . ?
C9 C8 C7 128.36(13) . . ?
C4 C8 C7 112.02(12) . . ?
C8 C9 C10 120.37(12) . . ?
C8 C9 H9 119.8 . . ?
C10 C9 H9 119.8 . . ?
C9 C10 C11 120.75(12) . . ?
C9 C10 C2 119.61(12) . . ?
C11 C10 C2 119.64(12) . . ?
C12 C11 C10 120.77(12) . . ?
C12 C11 C29 120.58(12) . . ?
C10 C11 C29 118.60(12) . . ?
C13 C12 C11 120.61(12) . . ?
C13 C12 C20 119.51(12) . . ?
C11 C12 C20 119.85(12) . . ?
C14 C13 C12 120.31(12) . . ?
C14 C13 H13 119.8 . . ?
C12 C13 H13 119.8 . . ?
C13 C14 C18 119.87(12) . . ?
C13 C14 C15 128.02(13) . . ?
C18 C14 C15 112.10(12) . . ?
C16 C15 C14 112.76(12) . . ?
C16 C15 H15 123.6 . . ?
C14 C15 H15 123.6 . . ?
C15 C16 C42 134.48(13) . . ?
C15 C16 S17 113.04(10) . . ?
C42 C16 S17 112.47(10) . . ?
C18 S17 C16 91.14(6) . . ?
C19 C18 C14 121.55(12) . . ?
C19 C18 S17 127.51(11) . . ?
C14 C18 S17 110.95(10) . . ?
C18 C19 C20 119.38(12) . . ?
C18 C19 H19 120.3 . . ?
C20 C19 H19 120.3 . . ?
C1 C20 C19 121.42(12) . . ?
C1 C20 C12 119.24(12) . . ?
C19 C20 C12 119.31(12) . . ?
C22 C21 C1 173.19(14) . . ?
C21 C22 Si1 169.55(12) . . ?
C24 C23 Si1 113.03(11) . . ?
C24 C23 H23A 109.0 . . ?
Si1 C23 H23A 109.0 . . ?
C24 C23 H23B 109.0 . . ?
Si1 C23 H23B 109.0 . . ?
H23A C23 H23B 107.8 . . ?
C23 C24 H24A 109.5 . . ?
C23 C24 H24B 109.5 . . ?
H24A C24 H24B 109.5 . . ?
C23 C24 H24C 109.5 . . ?
H24A C24 H24C 109.5 . . ?
H24B C24 H24C 109.5 . . ?
C26 C25 Si1 114.77(10) . . ?
C26 C25 H25A 108.6 . . ?
Si1 C25 H25A 108.6 . . ?
C26 C25 H25B 108.6 . . ?
Si1 C25 H25B 108.6 . . ?
H25A C25 H25B 107.6 . . ?
C25 C26 H26A 109.5 . . ?
C25 C26 H26B 109.5 . . ?
H26A C26 H26B 109.5 . . ?
C25 C26 H26C 109.5 . . ?
H26A C26 H26C 109.5 . . ?
H26B C26 H26C 109.5 . . ?
C28 C27 Si1 115.46(11) . . ?
C28 C27 H27A 108.4 . . ?
Si1 C27 H27A 108.4 . . ?
C28 C27 H27B 108.4 . . ?
Si1 C27 H27B 108.4 . . ?
H27A C27 H27B 107.5 . . ?
C27 C28 H28A 109.5 . . ?
C27 C28 H28B 109.5 . . ?
H28A C28 H28B 109.5 . . ?
C27 C28 H28C 109.5 . . ?
H28A C28 H28C 109.5 . . ?
H28B C28 H28C 109.5 . . ?
C30 C29 C11 174.85(14) . . ?
C29 C30 Si2 170.44(12) . . ?
C32 C31 Si2 116.24(10) . . ?
C32 C31 H31A 108.2 . . ?
Si2 C31 H31A 108.2 . . ?
C32 C31 H31B 108.2 . . ?
Si2 C31 H31B 108.2 . . ?
H31A C31 H31B 107.4 . . ?
C31 C32 H32A 109.5 . . ?
C31 C32 H32B 109.5 . . ?
H32A C32 H32B 109.5 . . ?
C31 C32 H32C 109.5 . . ?
H32A C32 H32C 109.5 . . ?
H32B C32 H32C 109.5 . . ?
C34 C33 Si2 114.26(10) . . ?
C34 C33 H33A 108.7 . . ?
Si2 C33 H33A 108.7 . . ?
C34 C33 H33B 108.7 . . ?
Si2 C33 H33B 108.7 . . ?
H33A C33 H33B 107.6 . . ?
C33 C34 H34A 109.5 . . ?
C33 C34 H34B 109.5 . . ?
H34A C34 H34B 109.5 . . ?
C33 C34 H34C 109.5 . . ?
H34A C34 H34C 109.5 . . ?
H34B C34 H34C 109.5 . . ?
C36 C35 Si2 112.54(10) . . ?
C36 C35 H35A 109.1 . . ?
Si2 C35 H35A 109.1 . . ?
C36 C35 H35B 109.1 . . ?
Si2 C35 H35B 109.1 . . ?
H35A C35 H35B 107.8 . . ?
C35 C36 H36A 109.5 . . ?
C35 C36 H36B 109.5 . . ?
H36A C36 H36B 109.5 . . ?
C35 C36 H36C 109.5 . . ?
H36A C36 H36C 109.5 . . ?
H36B C36 H36C 109.5 . . ?
O1 C37 N1 121.26(12) . . ?
O1 C37 C6 118.32(12) . . ?
N1 C37 C6 120.41(12) . . ?
N1 C38 C39 103.66(11) . . ?
N1 C38 H38A 111.0 . . ?
C39 C38 H38A 111.0 . . ?
N1 C38 H38B 111.0 . . ?
C39 C38 H38B 111.0 . . ?
H38A C38 H38B 109.0 . . ?
C38 C39 C40 103.34(11) . . ?
C38 C39 H39A 111.1 . . ?
C40 C39 H39A 111.1 . . ?
C38 C39 H39B 111.1 . . ?
C40 C39 H39B 111.1 . . ?
H39A C39 H39B 109.1 . . ?
C39 C40 C41 103.52(11) . . ?
C39 C40 H40A 111.1 . . ?
C41 C40 H40A 111.1 . . ?
C39 C40 H40B 111.1 . . ?
C41 C40 H40B 111.1 . . ?
H40A C40 H40B 109.0 . . ?
N1 C41 C40 102.93(11) . . ?
N1 C41 H41A 111.2 . . ?
C40 C41 H41A 111.2 . . ?
N1 C41 H41B 111.2 . . ?
C40 C41 H41B 111.2 . . ?
H41A C41 H41B 109.1 . . ?
O2 C42 N2 121.35(12) . . ?
O2 C42 C16 118.21(12) . . ?
N2 C42 C16 120.44(12) . . ?
N2 C43 C44 103.73(11) . . ?
N2 C43 H43A 111.0 . . ?
C44 C43 H43A 111.0 . . ?
N2 C43 H43B 111.0 . . ?
C44 C43 H43B 111.0 . . ?
H43A C43 H43B 109.0 . . ?
C45 C44 C43 103.37(12) . . ?
C45 C44 H44A 111.1 . . ?
C43 C44 H44A 111.1 . . ?
C45 C44 H44B 111.1 . . ?
C43 C44 H44B 111.1 . . ?
H44A C44 H44B 109.1 . . ?
C44 C45 C46 103.56(12) . . ?
C44 C45 H45A 111.0 . . ?
C46 C45 H45A 111.0 . . ?
C44 C45 H45B 111.0 . . ?
C46 C45 H45B 111.0 . . ?
H45A C45 H45B 109.0 . . ?
N2 C46 C45 103.20(12) . . ?
N2 C46 H46A 111.1 . . ?
C45 C46 H46A 111.1 . . ?
N2 C46 H46B 111.1 . . ?
C45 C46 H46B 111.1 . . ?
H46A C46 H46B 109.1 . . ?
C2T C1T C6T 118.56(15) . . ?
C2T C1T C7T 120.31(14) . . ?
C6T C1T C7T 121.13(14) . . ?
C3T C2T C1T 121.11(15) . . ?
C3T C2T H2T 119.4 . . ?
C1T C2T H2T 119.4 . . ?
C2T C3T C4T 120.07(16) . . ?
C2T C3T H3T 120.0 . . ?
C4T C3T H3T 120.0 . . ?
C5T C4T C3T 119.44(16) . . ?
C5T C4T H4T 120.3 . . ?
C3T C4T H4T 120.3 . . ?
C4T C5T C6T 120.40(15) . . ?
C4T C5T H5T 119.8 . . ?
C6T C5T H5T 119.8 . . ?
C5T C6T C1T 120.40(15) . . ?
C5T C6T H6T 119.8 . . ?
C1T C6T H6T 119.8 . . ?
C1T C7T H7T1 109.5 . . ?
C1T C7T H7T2 109.5 . . ?
H7T1 C7T H7T2 109.5 . . ?
C1T C7T H7T3 109.5 . . ?
H7T1 C7T H7T3 109.5 . . ?
H7T2 C7T H7T3 109.5 . . ?

loop_
_geom_bond_atom_site_label_1
_geom_bond_atom_site_label_2
_geom_bond_distance
_geom_bond_site_symmetry_2
_geom_bond_publ_flag
Si1 C22 1.8415(14) . ?
Si1 C27 1.8682(16) . ?
Si1 C23 1.8720(16) . ?
Si1 C25 1.8753(15) . ?
Si2 C30 1.8447(14) . ?
Si2 C31 1.8710(14) . ?
Si2 C35 1.8740(15) . ?
Si2 C33 1.8750(15) . ?
N1 C37 1.3509(18) . ?
N1 C38 1.4711(17) . ?
N1 C41 1.4757(18) . ?
N2 C42 1.3504(18) . ?
N2 C46 1.4656(17) . ?
N2 C43 1.4715(18) . ?
O1 C37 1.2336(17) . ?
O2 C42 1.2339(17) . ?
C1 C20 1.4184(18) . ?
C1 C2 1.4188(18) . ?
C1 C21 1.4302(19) . ?
C2 C3 1.4200(18) . ?
C2 C10 1.4421(19) . ?
C3 C4 1.3693(19) . ?
C3 H3 0.9500 . ?
C4 C8 1.4300(19) . ?
C4 S5 1.7451(13) . ?
S5 C6 1.7609(14) . ?
C6 C7 1.3591(19) . ?
C6 C37 1.4888(18) . ?
C7 C8 1.4372(19) . ?
C7 H7 0.9500 . ?
C8 C9 1.3748(19) . ?
C9 C10 1.4131(19) . ?
C9 H9 0.9500 . ?
C10 C11 1.4162(18) . ?
C11 C12 1.4144(18) . ?
C11 C29 1.4273(19) . ?
C12 C13 1.4121(18) . ?
C12 C20 1.4406(19) . ?
C13 C14 1.3752(19) . ?
C13 H13 0.9500 . ?
C14 C18 1.4295(19) . ?
C14 C15 1.4410(19) . ?
C15 C16 1.360(2) . ?
C15 H15 0.9500 . ?
C16 C42 1.4902(19) . ?
C16 S17 1.7618(13) . ?
S17 C18 1.7478(14) . ?
C18 C19 1.3711(19) . ?
C19 C20 1.4214(19) . ?
C19 H19 0.9500 . ?
C21 C22 1.211(2) . ?
C23 C24 1.528(2) . ?
C23 H23A 0.9900 . ?
C23 H23B 0.9900 . ?
C24 H24A 0.9800 . ?
C24 H24B 0.9800 . ?
C24 H24C 0.9800 . ?
C25 C26 1.532(2) . ?
C25 H25A 0.9900 . ?
C25 H25B 0.9900 . ?
C26 H26A 0.9800 . ?
C26 H26B 0.9800 . ?
C26 H26C 0.9800 . ?
C27 C28 1.523(3) . ?
C27 H27A 0.9900 . ?
C27 H27B 0.9900 . ?
C28 H28A 0.9800 . ?
C28 H28B 0.9800 . ?
C28 H28C 0.9800 . ?
C29 C30 1.208(2) . ?
C31 C32 1.530(2) . ?
C31 H31A 0.9900 . ?
C31 H31B 0.9900 . ?
C32 H32A 0.9800 . ?
C32 H32B 0.9800 . ?
C32 H32C 0.9800 . ?
C33 C34 1.531(2) . ?
C33 H33A 0.9900 . ?
C33 H33B 0.9900 . ?
C34 H34A 0.9800 . ?
C34 H34B 0.9800 . ?
C34 H34C 0.9800 . ?
C35 C36 1.533(2) . ?
C35 H35A 0.9900 . ?
C35 H35B 0.9900 . ?
C36 H36A 0.9800 . ?
C36 H36B 0.9800 . ?
C36 H36C 0.9800 . ?
C38 C39 1.522(2) . ?
C38 H38A 0.9900 . ?
C38 H38B 0.9900 . ?
C39 C40 1.526(2) . ?
C39 H39A 0.9900 . ?
C39 H39B 0.9900 . ?
C40 C41 1.5278(19) . ?
C40 H40A 0.9900 . ?
C40 H40B 0.9900 . ?
C41 H41A 0.9900 . ?
C41 H41B 0.9900 . ?
C43 C44 1.526(2) . ?
C43 H43A 0.9900 . ?
C43 H43B 0.9900 . ?
C44 C45 1.522(2) . ?
C44 H44A 0.9900 . ?
C44 H44B 0.9900 . ?
C45 C46 1.526(2) . ?
C45 H45A 0.9900 . ?
C45 H45B 0.9900 . ?
C46 H46A 0.9900 . ?
C46 H46B 0.9900 . ?
C1T C2T 1.386(2) . ?
C1T C6T 1.395(2) . ?
C1T C7T 1.503(2) . ?
C2T C3T 1.380(2) . ?
C2T H2T 0.9500 . ?
C3T C4T 1.388(3) . ?
C3T H3T 0.9500 . ?
C4T C5T 1.383(3) . ?
C4T H4T 0.9500 . ?
C5T C6T 1.386(2) . ?
C5T H5T 0.9500 . ?
C6T H6T 0.9500 . ?
C7T H7T1 0.9800 . ?
C7T H7T2 0.9800 . ?
C7T H7T3 0.9800 . ?

loop_
_geom_torsion_atom_site_label_1
_geom_torsion_atom_site_label_2
_geom_torsion_atom_site_label_3
_geom_torsion_atom_site_label_4
_geom_torsion
_geom_torsion_site_symmetry_1
_geom_torsion_site_symmetry_2
_geom_torsion_site_symmetry_3
_geom_torsion_site_symmetry_4
_geom_torsion_publ_flag
C20 C1 C2 C3 -176.79(11) . . . . ?
C21 C1 C2 C3 7.42(18) . . . . ?
C20 C1 C2 C10 3.90(18) . . . . ?
C21 C1 C2 C10 -171.89(11) . . . . ?
C1 C2 C3 C4 -179.67(11) . . . . ?
C10 C2 C3 C4 -0.36(18) . . . . ?
C2 C3 C4 C8 1.26(19) . . . . ?
C2 C3 C4 S5 -178.85(10) . . . . ?
C3 C4 S5 C6 179.62(12) . . . . ?
C8 C4 S5 C6 -0.48(10) . . . . ?
C4 S5 C6 C7 1.12(10) . . . . ?
C4 S5 C6 C37 179.66(10) . . . . ?
C37 C6 C7 C8 -179.60(13) . . . . ?
S5 C6 C7 C8 -1.46(15) . . . . ?
C3 C4 C8 C9 -0.86(19) . . . . ?
S5 C4 C8 C9 179.24(10) . . . . ?
C3 C4 C8 C7 179.68(12) . . . . ?
S5 C4 C8 C7 -0.23(13) . . . . ?
C6 C7 C8 C9 -178.32(13) . . . . ?
C6 C7 C8 C4 1.09(16) . . . . ?
C4 C8 C9 C10 -0.48(19) . . . . ?
C7 C8 C9 C10 178.88(12) . . . . ?
C8 C9 C10 C11 -179.48(11) . . . . ?
C8 C9 C10 C2 1.36(18) . . . . ?
C1 C2 C10 C9 178.39(11) . . . . ?
C3 C2 C10 C9 -0.94(18) . . . . ?
C1 C2 C10 C11 -0.78(18) . . . . ?
C3 C2 C10 C11 179.89(11) . . . . ?
C9 C10 C11 C12 178.10(11) . . . . ?
C2 C10 C11 C12 -2.74(18) . . . . ?
C9 C10 C11 C29 -4.42(18) . . . . ?
C2 C10 C11 C29 174.74(11) . . . . ?
C10 C11 C12 C13 -178.76(11) . . . . ?
C29 C11 C12 C13 3.81(18) . . . . ?
C10 C11 C12 C20 3.15(18) . . . . ?
C29 C11 C12 C20 -174.27(11) . . . . ?
C11 C12 C13 C14 -175.98(11) . . . . ?
C20 C12 C13 C14 2.11(19) . . . . ?
C12 C13 C14 C18 -2.05(19) . . . . ?
C12 C13 C14 C15 177.45(12) . . . . ?
C13 C14 C15 C16 -179.31(13) . . . . ?
C18 C14 C15 C16 0.22(16) . . . . ?
C14 C15 C16 C42 -179.64(13) . . . . ?
C14 C15 C16 S17 -0.56(15) . . . . ?
C15 C16 S17 C18 0.58(11) . . . . ?
C42 C16 S17 C18 179.87(10) . . . . ?
C13 C14 C18 C19 -0.24(19) . . . . ?
C15 C14 C18 C19 -179.82(12) . . . . ?
C13 C14 C18 S17 179.79(10) . . . . ?
C15 C14 C18 S17 0.22(14) . . . . ?
C16 S17 C18 C19 179.60(12) . . . . ?
C16 S17 C18 C14 -0.44(10) . . . . ?
C14 C18 C19 C20 2.41(19) . . . . ?
S17 C18 C19 C20 -177.63(9) . . . . ?
C2 C1 C20 C19 178.33(11) . . . . ?
C21 C1 C20 C19 -5.98(18) . . . . ?
C2 C1 C20 C12 -3.49(18) . . . . ?
C21 C1 C20 C12 172.21(11) . . . . ?
C18 C19 C20 C1 175.89(11) . . . . ?
C18 C19 C20 C12 -2.29(18) . . . . ?
C13 C12 C20 C1 -178.16(11) . . . . ?
C11 C12 C20 C1 -0.05(18) . . . . ?
C13 C12 C20 C19 0.07(18) . . . . ?
C11 C12 C20 C19 178.17(11) . . . . ?
C27 Si1 C22 C21 -85.7(7) . . . . ?
C23 Si1 C22 C21 152.5(7) . . . . ?
C25 Si1 C22 C21 32.7(7) . . . . ?
C22 Si1 C23 C24 -78.75(12) . . . . ?
C27 Si1 C23 C24 160.93(11) . . . . ?
C25 Si1 C23 C24 38.04(13) . . . . ?
C22 Si1 C25 C26 -178.90(11) . . . . ?
C27 Si1 C25 C26 -61.72(13) . . . . ?
C23 Si1 C25 C26 61.50(13) . . . . ?
C22 Si1 C27 C28 52.34(13) . . . . ?
C23 Si1 C27 C28 173.76(11) . . . . ?
C25 Si1 C27 C28 -63.13(13) . . . . ?
C30 Si2 C31 C32 58.04(13) . . . . ?
C35 Si2 C31 C32 -58.43(13) . . . . ?
C33 Si2 C31 C32 177.88(11) . . . . ?
C30 Si2 C33 C34 -166.18(10) . . . . ?
C31 Si2 C33 C34 72.96(12) . . . . ?
C35 Si2 C33 C34 -51.40(13) . . . . ?
C30 Si2 C35 C36 63.80(12) . . . . ?
C31 Si2 C35 C36 -176.43(11) . . . . ?
C33 Si2 C35 C36 -53.37(13) . . . . ?
C38 N1 C37 O1 -2.08(19) . . . . ?
C41 N1 C37 O1 168.55(12) . . . . ?
C38 N1 C37 C6 177.11(11) . . . . ?
C41 N1 C37 C6 -12.3(2) . . . . ?
C7 C6 C37 O1 174.44(14) . . . . ?
S5 C6 C37 O1 -3.69(15) . . . . ?
C7 C6 C37 N1 -4.8(2) . . . . ?
S5 C6 C37 N1 177.09(10) . . . . ?
C37 N1 C38 C39 -176.80(11) . . . . ?
C41 N1 C38 C39 11.03(14) . . . . ?
N1 C38 C39 C40 -30.44(13) . . . . ?
C38 C39 C40 C41 38.76(14) . . . . ?
C37 N1 C41 C40 -158.24(13) . . . . ?
C38 N1 C41 C40 12.89(14) . . . . ?
C39 C40 C41 N1 -31.51(14) . . . . ?
C46 N2 C42 O2 -2.67(19) . . . . ?
C43 N2 C42 O2 177.88(12) . . . . ?
C46 N2 C42 C16 177.55(12) . . . . ?
C43 N2 C42 C16 -1.9(2) . . . . ?
C15 C16 C42 O2 175.64(14) . . . . ?
S17 C16 C42 O2 -3.45(15) . . . . ?
C15 C16 C42 N2 -4.6(2) . . . . ?
S17 C16 C42 N2 176.34(10) . . . . ?
C42 N2 C43 C44 -171.08(13) . . . . ?
C46 N2 C43 C44 9.45(15) . . . . ?
N2 C43 C44 C45 -29.14(15) . . . . ?
C43 C44 C45 C46 38.06(15) . . . . ?
C42 N2 C46 C45 -165.46(12) . . . . ?
C43 N2 C46 C45 14.08(15) . . . . ?
C44 C45 C46 N2 -31.93(15) . . . . ?
C6T C1T C2T C3T -1.1(2) . . . . ?
C7T C1T C2T C3T 179.61(15) . . . . ?
C1T C2T C3T C4T 1.5(2) . . . . ?
C2T C3T C4T C5T -0.6(3) . . . . ?
C3T C4T C5T C6T -0.5(2) . . . . ?
C4T C5T C6T C1T 0.8(2) . . . . ?
C2T C1T C6T C5T 0.0(2) . . . . ?
C7T C1T C6T C5T 179.24(15) . . . . ?

loop_
_cod_related_entry_id
_cod_related_entry_database
_cod_related_entry_code
1 ChemSpider 30653309
